data_7012042
loop_
_publ_author_name
'Bishop, Michael M.'
'Lindoy, Leonard F.'
'Miller, Daniel J.'
'Turner, Peter'

_publ_section_title
;
 A comparative investigation of supramolecular structures involving
 copper(ii) complexes of imidazolinylalkanimidamides
;
_journal_issue 22
_journal_name_full 'Journal of the Chemical Society, Dalton Transactions'
_journal_page_first 4128
_journal_paper_doi 10.1039/b207031f
_journal_year 2002
_chemical_formula_sum 'C36 H36 Cu N8 O3 S'
_chemical_formula_weight 724.33
_space_group_IT_number 15
_symmetry_cell_setting monoclinic
_symmetry_Int_Tables_number 15
_symmetry_space_group_name_Hall '-C 2yc'
_symmetry_space_group_name_H-M 'C 1 2/c 1'
_atom_sites_solution_hydrogens geom
_atom_sites_solution_primary direct
_atom_sites_solution_secondary difmap
_audit_creation_method SHELXL-97
_cell_angle_alpha 90.00
_cell_angle_beta 95.298(2)
_cell_angle_gamma 90.00
_cell_formula_units_Z 8
_cell_length_a 11.3898(15)
_cell_length_b 14.843(2)
_cell_length_c 40.196(5)
_cell_measurement_reflns_used 988
_cell_measurement_temperature 294(2)
_cell_measurement_theta_max 23.436
_cell_measurement_theta_min 2.280
_cell_volume 6766.5(15)
_computing_cell_refinement 'SAINT (Bruker,1995)'
_computing_data_collection 'SMART (Bruker,1995)'
_computing_data_reduction 'SAINT and XPREP (Bruker 1995)'
_computing_molecular_graphics 'teXsan for Windows (MSC, 1997)'
_computing_structure_refinement 'SHELXL-97 (Sheldrick, 1997)'
_computing_structure_solution 'SHELXS-97 (Sheldrick, 1990)'
_diffrn_ambient_temperature 294(2)
_diffrn_measured_fraction_theta_full 0.961
_diffrn_measured_fraction_theta_max 0.961
_diffrn_measurement_device_type 'Bruker SMART 1000 CCD'
_diffrn_measurement_method \w
_diffrn_radiation_monochromator graphite
_diffrn_radiation_source 'sealed tube'
_diffrn_radiation_type MoK\a
_diffrn_radiation_wavelength 0.71073
_diffrn_reflns_av_R_equivalents 0.0590
_diffrn_reflns_av_sigmaI/netI 0.0456
_diffrn_reflns_limit_h_max 15
_diffrn_reflns_limit_h_min -15
_diffrn_reflns_limit_k_max 19
_diffrn_reflns_limit_k_min 0
_diffrn_reflns_limit_l_max 52
_diffrn_reflns_limit_l_min -51
_diffrn_reflns_number 35758
_diffrn_reflns_theta_full 28.31
_diffrn_reflns_theta_max 28.31
_diffrn_reflns_theta_min 2.04
_diffrn_standards_decay_% 0.0008
_diffrn_standards_number 110
_exptl_absorpt_coefficient_mu 0.757
_exptl_absorpt_correction_T_max 0.983
_exptl_absorpt_correction_T_min 0.896
_exptl_absorpt_correction_type 'numerical and empirical'
_exptl_absorpt_process_details
;
Gaussian (XPREP, Bruker 1995) and SADABS (Sheldrick, 1996)
;
_exptl_crystal_colour purple
_exptl_crystal_density_diffrn 1.422
_exptl_crystal_density_method 'not measured'
_exptl_crystal_description plate
_exptl_crystal_F_000 3016
_exptl_crystal_size_max 0.213
_exptl_crystal_size_mid 0.137
_exptl_crystal_size_min 0.022
_refine_diff_density_max 0.537
_refine_diff_density_min -0.389
_refine_diff_density_rms 0.069
_refine_ls_extinction_method none
_refine_ls_goodness_of_fit_ref 1.261
_refine_ls_hydrogen_treatment mixed
_refine_ls_matrix_type full
_refine_ls_number_parameters 470
_refine_ls_number_reflns 8107
_refine_ls_number_restraints 2
_refine_ls_restrained_S_all 1.262
_refine_ls_R_factor_all 0.0946
_refine_ls_R_factor_gt 0.0492
_refine_ls_shift/su_max 0.001
_refine_ls_shift/su_mean 0.000
_refine_ls_structure_factor_coef Fsqd
_refine_ls_weighting_details 'calc w=1/[\s^2^(Fo^2^)+(0.04P)^2^+2.0P] where P=(Fo^2^+2Fc^2^)/3'
_refine_ls_weighting_scheme calc
_refine_ls_wR_factor_gt 0.1057
_refine_ls_wR_factor_ref 0.1201
_reflns_number_gt 5341
_reflns_number_total 8107
_reflns_threshold_expression >2sigma(I)
_cod_data_source_file b207031f.txt
_cod_data_source_block lfl21
_cod_depositor_comments
;
The following automatic conversions were performed:
'_atom_site_symetry_multiplicity' tag replaced with
'_atom_site_symmetry_multiplicity'.

Automatic conversion script
Id: cif_correct_tags 1440 2010-10-19 06:21:57Z saulius 
;
_cod_original_cell_volume 6766.4(16)
_cod_original_sg_symbol_H-M 'C 2/c      '
_cod_database_code 7012042

loop_
_symmetry_equiv_pos_as_xyz
'x, y, z'
'-x, y, -z+1/2'
'x+1/2, y+1/2, z'
'-x+1/2, y+1/2, -z+1/2'
'-x, -y, -z'
'x, -y, z-1/2'
'-x+1/2, -y+1/2, -z'
'x+1/2, -y+1/2, z-1/2'

loop_
_atom_site_label
_atom_site_type_symbol
_atom_site_fract_x
_atom_site_fract_y
_atom_site_fract_z
_atom_site_U_iso_or_equiv
_atom_site_adp_type
_atom_site_occupancy
_atom_site_symmetry_multiplicity
_atom_site_calc_flag
_atom_site_refinement_flags
_atom_site_disorder_assembly
_atom_site_disorder_group
Cu1 Cu 0.36996(3) 0.23644(2) 0.125547(7) 0.02910(10) Uani 1 1 d . . .
O1 O 0.06993(16) 0.19274(15) 0.11628(4) 0.0466(5) Uani 1 1 d . . .
O2 O 0.67445(16) 0.23736(14) 0.13412(4) 0.0428(5) Uani 1 1 d . . .
N1 N 0.23694(18) 0.21560(15) 0.08845(5) 0.0308(5) Uani 1 1 d . . .
N2 N 0.14823(19) 0.23386(16) 0.03609(5) 0.0350(5) Uani 1 1 d D A .
H2N H 0.143(3) 0.2435(18) 0.0156(4) 0.044(9) Uiso 1 1 d D . .
N3 N 0.35115(18) 0.23240(15) 0.04025(5) 0.0313(5) Uani 1 1 d . . .
N4 N 0.4745(2) 0.22475(18) 0.09099(5) 0.0400(6) Uani 1 1 d . . .
H4N H 0.557(3) 0.224(2) 0.0978(7) 0.050(9) Uiso 1 1 d . . .
N5 N 0.50460(18) 0.24551(13) 0.16233(5) 0.0290(5) Uani 1 1 d . . .
N6 N 0.59256(19) 0.27373(16) 0.21409(5) 0.0342(5) Uani 1 1 d D A .
H6N H 0.599(3) 0.2772(19) 0.2346(4) 0.041(8) Uiso 1 1 d D . .
N7 N 0.38981(18) 0.26899(15) 0.21004(5) 0.0310(5) Uani 1 1 d . . .
N8 N 0.2666(2) 0.23332(16) 0.16092(5) 0.0331(5) Uani 1 1 d . . .
H8N H 0.193(3) 0.2303(18) 0.1547(6) 0.032(8) Uiso 1 1 d . . .
C1 C 0.1184(2) 0.20884(18) 0.09097(6) 0.0323(6) Uani 1 1 d . . .
C2 C 0.0491(2) 0.22434(19) 0.05637(6) 0.0321(6) Uani 1 1 d . A .
C3 C 0.2518(2) 0.22817(17) 0.05517(6) 0.0289(5) Uani 1 1 d . . .
C4 C 0.4572(2) 0.22764(18) 0.05902(6) 0.0312(6) Uani 1 1 d . . .
C5 C 0.5616(2) 0.2266(2) 0.03869(7) 0.0460(7) Uani 1 1 d . . .
H5A H 0.6329 0.2219 0.0533 0.069 Uiso 1 1 calc R . .
H5B H 0.5630 0.2813 0.0260 0.069 Uiso 1 1 calc R . .
H5C H 0.5556 0.1759 0.0238 0.069 Uiso 1 1 calc R . .
C6 C -0.0209(2) 0.31196(19) 0.05923(7) 0.0356(6) Uani 1 1 d . . .
C7 C 0.0118(3) 0.3907(2) 0.04371(7) 0.0453(7) Uani 1 1 d . . .
H7 H 0.0729 0.3898 0.0299 0.054 Uiso 1 1 calc R . .
C8 C -0.0475(3) 0.4709(2) 0.04893(9) 0.0621(10) Uani 1 1 d . . .
H8 H -0.0254 0.5235 0.0386 0.074 Uiso 1 1 calc R A .
C9 C -0.1380(3) 0.4732(3) 0.06923(10) 0.0659(10) Uani 1 1 d . . .
H9 H -0.1770 0.5271 0.0726 0.079 Uiso 1 1 calc R . .
C10 C -0.1708(3) 0.3958(3) 0.08448(9) 0.0622(10) Uani 1 1 d . . .
H10 H -0.2320 0.3971 0.0983 0.075 Uiso 1 1 calc R A .
C11 C -0.1129(3) 0.3155(2) 0.07938(7) 0.0461(7) Uani 1 1 d . . .
H11 H -0.1362 0.2632 0.0897 0.055 Uiso 1 1 calc R . .
C12 C -0.0260(2) 0.14180(19) 0.04551(7) 0.0357(6) Uani 1 1 d . . .
C13 C -0.1348(2) 0.1489(2) 0.02787(7) 0.0403(7) Uani 1 1 d . . .
H13 H -0.1676 0.2054 0.0233 0.048 Uiso 1 1 calc R . .
C14 C -0.1961(3) 0.0717(3) 0.01685(8) 0.0597(10) Uani 1 1 d . . .
H14 H -0.2691 0.0772 0.0046 0.072 Uiso 1 1 calc R A .
C15 C -0.1513(4) -0.0110(3) 0.02366(10) 0.0737(12) Uani 1 1 d . . .
H15 H -0.1931 -0.0621 0.0162 0.088 Uiso 1 1 calc R . .
C16 C -0.0433(4) -0.0193(2) 0.04170(11) 0.0765(12) Uani 1 1 d . . .
H16 H -0.0124 -0.0762 0.0467 0.092 Uiso 1 1 calc R A .
C17 C 0.0195(3) 0.0568(2) 0.05242(9) 0.0586(9) Uani 1 1 d . . .
H17 H 0.0930 0.0507 0.0644 0.070 Uiso 1 1 calc R . .
C18 C 0.6240(2) 0.24645(17) 0.15954(6) 0.0302(6) Uani 1 1 d . . .
C19 C 0.6917(2) 0.26338(18) 0.19408(6) 0.0308(6) Uani 1 1 d . A .
C20 C 0.4901(2) 0.26233(17) 0.19543(6) 0.0285(5) Uani 1 1 d . . .
C21 C 0.2838(2) 0.25478(17) 0.19191(6) 0.0310(6) Uani 1 1 d . . .
C22 C 0.1801(2) 0.2677(2) 0.21199(7) 0.0517(8) Uani 1 1 d . . .
H22A H 0.1086 0.2676 0.1973 0.078 Uiso 1 1 calc R . .
H22B H 0.1877 0.3242 0.2236 0.078 Uiso 1 1 calc R . .
H22C H 0.1777 0.2196 0.2279 0.078 Uiso 1 1 calc R . .
C23 C 0.7606(2) 0.35198(18) 0.19242(6) 0.0344(6) Uani 1 1 d . . .
C24 C 0.7059(3) 0.4237(2) 0.17507(8) 0.0509(8) Uani 1 1 d . . .
H24 H 0.6297 0.4168 0.1650 0.061 Uiso 1 1 calc R . .
C25 C 0.7631(3) 0.5048(2) 0.17261(10) 0.0673(10) Uani 1 1 d . . .
H25 H 0.7254 0.5521 0.1608 0.081 Uiso 1 1 calc R A .
C26 C 0.8768(3) 0.5163(2) 0.18776(10) 0.0650(10) Uani 1 1 d . . .
H26 H 0.9160 0.5708 0.1859 0.078 Uiso 1 1 calc R . .
C27 C 0.9302(3) 0.4470(2) 0.20543(8) 0.0549(9) Uani 1 1 d . . .
H27 H 1.0058 0.4547 0.2159 0.066 Uiso 1 1 calc R A .
C28 C 0.8731(2) 0.3650(2) 0.20798(7) 0.0402(7) Uani 1 1 d . . .
H28 H 0.9106 0.3184 0.2202 0.048 Uiso 1 1 calc R . .
C29 C 0.7653(2) 0.17912(18) 0.20283(7) 0.0354(6) Uani 1 1 d . . .
C30 C 0.8659(3) 0.1622(2) 0.18647(8) 0.0484(8) Uani 1 1 d . . .
H30 H 0.8909 0.2043 0.1715 0.058 Uiso 1 1 calc R . .
C31 C 0.9287(3) 0.0827(3) 0.19249(10) 0.0705(11) Uani 1 1 d . . .
H31 H 0.9961 0.0719 0.1817 0.085 Uiso 1 1 calc R A .
C32 C 0.8914(4) 0.0199(3) 0.21443(12) 0.0789(12) Uani 1 1 d . . .
H32 H 0.9338 -0.0331 0.2185 0.095 Uiso 1 1 calc R . .
C33 C 0.7927(4) 0.0352(2) 0.23017(9) 0.0687(11) Uani 1 1 d . . .
H33 H 0.7675 -0.0076 0.2448 0.082 Uiso 1 1 calc R A .
C34 C 0.7294(3) 0.1145(2) 0.22442(7) 0.0505(8) Uani 1 1 d . . .
H34 H 0.6619 0.1243 0.2353 0.061 Uiso 1 1 calc R . .
S1A S 0.24454(11) 0.43893(7) 0.10793(3) 0.0553(3) Uani 0.80 1 d P A 1
O3A O 0.3543(3) 0.3983(2) 0.12598(9) 0.0626(9) Uani 0.80 1 d P A 1
C35A C 0.2855(5) 0.5565(4) 0.10740(14) 0.0753(17) Uiso 0.80 1 d P A 1
H35A H 0.3675 0.5616 0.1039 0.113 Uiso 0.80 1 calc PR A 1
H35B H 0.2718 0.5837 0.1284 0.113 Uiso 0.80 1 calc PR A 1
H35C H 0.2389 0.5866 0.0896 0.113 Uiso 0.80 1 calc PR A 1
C36A C 0.1359(5) 0.4418(4) 0.13504(14) 0.0820(18) Uiso 0.80 1 d P A 1
H36A H 0.0962 0.3847 0.1347 0.123 Uiso 0.80 1 calc PR A 1
H36B H 0.0802 0.4883 0.1283 0.123 Uiso 0.80 1 calc PR A 1
H36C H 0.1707 0.4539 0.1573 0.123 Uiso 0.80 1 calc PR A 1
S1B S 0.2972(5) 0.4541(4) 0.13268(13) 0.0646(12) Uiso 0.20 1 d P A 2
O3B O 0.3241(16) 0.3842(12) 0.1085(4) 0.078(5) Uiso 0.20 1 d P A 2
C35B C 0.2343(16) 0.5493(11) 0.1022(4) 0.044(3) Uiso 0.20 1 d P A 2
H35D H 0.2971 0.5745 0.0908 0.066 Uiso 0.20 1 calc PR A 2
H35E H 0.1993 0.5956 0.1147 0.066 Uiso 0.20 1 calc PR A 2
H35F H 0.1756 0.5242 0.0861 0.066 Uiso 0.20 1 calc PR A 2
C36B C 0.1541(15) 0.4708(12) 0.1446(4) 0.044(3) Uiso 0.20 1 d P A 2
H36D H 0.1067 0.5002 0.1268 0.066 Uiso 0.20 1 calc PR A 2
H36E H 0.1579 0.5077 0.1643 0.066 Uiso 0.20 1 calc PR A 2
H36F H 0.1197 0.4136 0.1492 0.066 Uiso 0.20 1 calc PR A 2

loop_
_atom_site_aniso_label
_atom_site_aniso_U_11
_atom_site_aniso_U_22
_atom_site_aniso_U_33
_atom_site_aniso_U_23
_atom_site_aniso_U_13
_atom_site_aniso_U_12
Cu1 0.02349(17) 0.0401(2) 0.02375(15) 0.00091(13) 0.00255(11) 0.00185(14)
O1 0.0271(10) 0.0844(16) 0.0286(10) 0.0063(10) 0.0047(8) -0.0107(10)
O2 0.0270(10) 0.0704(14) 0.0316(10) -0.0072(9) 0.0062(8) 0.0038(9)
N1 0.0238(11) 0.0441(14) 0.0242(11) 0.0021(9) 0.0014(8) -0.0020(9)
N2 0.0228(12) 0.0566(15) 0.0255(12) 0.0047(11) 0.0017(9) 0.0026(10)
N3 0.0232(11) 0.0462(13) 0.0246(11) 0.0018(9) 0.0028(9) 0.0022(10)
N4 0.0220(12) 0.0698(17) 0.0279(12) -0.0027(11) 0.0007(9) 0.0051(11)
N5 0.0239(11) 0.0372(13) 0.0263(11) -0.0023(9) 0.0043(8) 0.0018(9)
N6 0.0248(12) 0.0534(15) 0.0245(12) -0.0055(10) 0.0029(9) -0.0001(10)
N7 0.0248(11) 0.0439(13) 0.0244(11) 0.0005(9) 0.0034(9) 0.0036(10)
N8 0.0228(12) 0.0471(14) 0.0293(12) 0.0010(10) 0.0016(9) -0.0017(11)
C1 0.0259(14) 0.0406(16) 0.0300(14) 0.0010(11) 0.0012(11) -0.0038(11)
C2 0.0231(13) 0.0460(16) 0.0271(13) -0.0010(11) 0.0020(10) 0.0001(12)
C3 0.0262(13) 0.0325(14) 0.0278(13) 0.0012(11) 0.0004(10) 0.0032(11)
C4 0.0264(14) 0.0394(15) 0.0285(13) -0.0011(11) 0.0059(11) 0.0033(11)
C5 0.0302(16) 0.078(2) 0.0299(15) -0.0010(14) 0.0067(12) 0.0019(15)
C6 0.0267(15) 0.0428(17) 0.0360(15) -0.0027(12) -0.0040(11) -0.0011(12)
C7 0.0383(18) 0.052(2) 0.0447(17) 0.0013(14) -0.0014(13) -0.0037(14)
C8 0.062(2) 0.040(2) 0.080(3) 0.0036(17) -0.012(2) 0.0013(17)
C9 0.059(2) 0.051(2) 0.085(3) -0.014(2) -0.006(2) 0.0158(18)
C10 0.045(2) 0.072(3) 0.071(2) -0.0163(19) 0.0126(17) 0.0121(18)
C11 0.0374(17) 0.052(2) 0.0501(18) -0.0055(14) 0.0106(14) 0.0014(14)
C12 0.0300(15) 0.0417(17) 0.0363(15) -0.0061(12) 0.0075(12) -0.0014(12)
C13 0.0312(16) 0.0555(19) 0.0343(15) -0.0036(13) 0.0033(12) -0.0065(13)
C14 0.040(2) 0.084(3) 0.055(2) -0.0259(19) 0.0076(16) -0.0184(18)
C15 0.062(3) 0.068(3) 0.095(3) -0.044(2) 0.029(2) -0.025(2)
C16 0.070(3) 0.043(2) 0.120(4) -0.020(2) 0.024(3) 0.0014(19)
C17 0.045(2) 0.050(2) 0.080(2) -0.0108(18) 0.0049(18) 0.0039(16)
C18 0.0238(13) 0.0362(16) 0.0306(13) -0.0030(11) 0.0025(10) 0.0045(11)
C19 0.0228(13) 0.0416(15) 0.0283(13) -0.0036(11) 0.0036(10) 0.0001(11)
C20 0.0284(14) 0.0294(13) 0.0276(13) 0.0018(10) 0.0025(10) 0.0017(11)
C21 0.0246(13) 0.0371(16) 0.0318(14) 0.0053(11) 0.0053(11) 0.0023(11)
C22 0.0271(15) 0.094(3) 0.0343(16) 0.0014(15) 0.0047(12) 0.0073(16)
C23 0.0319(15) 0.0383(16) 0.0341(15) -0.0033(11) 0.0081(12) 0.0013(12)
C24 0.0458(19) 0.0443(19) 0.062(2) 0.0003(15) 0.0028(16) 0.0034(15)
C25 0.071(3) 0.040(2) 0.091(3) 0.0088(18) 0.008(2) 0.0008(18)
C26 0.067(3) 0.040(2) 0.091(3) -0.0044(19) 0.022(2) -0.0137(18)
C27 0.0413(19) 0.057(2) 0.066(2) -0.0081(17) 0.0072(16) -0.0144(16)
C28 0.0318(16) 0.0487(18) 0.0407(16) -0.0002(13) 0.0063(12) -0.0060(13)
C29 0.0305(15) 0.0379(16) 0.0364(15) -0.0017(12) -0.0045(11) 0.0003(12)
C30 0.0361(18) 0.0472(19) 0.062(2) -0.0040(15) 0.0048(15) 0.0065(14)
C31 0.048(2) 0.062(3) 0.099(3) -0.015(2) -0.003(2) 0.0199(18)
C32 0.080(3) 0.049(2) 0.102(3) 0.003(2) -0.022(3) 0.022(2)
C33 0.088(3) 0.044(2) 0.071(2) 0.0095(17) -0.012(2) -0.001(2)
C34 0.055(2) 0.049(2) 0.0471(19) 0.0042(14) -0.0014(15) -0.0032(16)
S1A 0.0680(8) 0.0476(6) 0.0486(6) -0.0047(5) -0.0041(5) 0.0071(5)
O3A 0.055(2) 0.0507(19) 0.080(3) 0.0110(18) -0.0035(18) 0.0069(15)

loop_
_atom_type_symbol
_atom_type_description
_atom_type_scat_dispersion_real
_atom_type_scat_dispersion_imag
_atom_type_scat_source
C C 0.0033 0.0016 'International Tables Vol C Tables 4.2.6.8 and 6.1.1.4'
H H 0.0000 0.0000 'International Tables Vol C Tables 4.2.6.8 and 6.1.1.4'
Cu Cu 0.3201 1.2651 'International Tables Vol C Tables 4.2.6.8 and 6.1.1.4'
N N 0.0061 0.0033 'International Tables Vol C Tables 4.2.6.8 and 6.1.1.4'
O O 0.0106 0.0060 'International Tables Vol C Tables 4.2.6.8 and 6.1.1.4'
S S 0.1246 0.1234 'International Tables Vol C Tables 4.2.6.8 and 6.1.1.4'

loop_
_geom_angle_atom_site_label_1
_geom_angle_atom_site_label_2
_geom_angle_atom_site_label_3
_geom_angle
_geom_angle_site_symmetry_1
_geom_angle_site_symmetry_3
_geom_angle_publ_flag
N4 Cu1 N8 173.37(10) . . ?
N4 Cu1 N5 93.18(9) . . ?
N8 Cu1 N5 86.35(9) . . ?
N4 Cu1 N1 85.76(9) . . ?
N8 Cu1 N1 94.14(9) . . ?
N5 Cu1 N1 175.07(8) . . ?
N4 Cu1 O3B 90.5(4) . . ?
N8 Cu1 O3B 96.0(4) . . ?
N5 Cu1 O3B 106.5(4) . . ?
N1 Cu1 O3B 78.3(4) . . ?
N4 Cu1 O3A 98.44(12) . . ?
N8 Cu1 O3A 88.16(11) . . ?
N5 Cu1 O3A 88.87(10) . . ?
N1 Cu1 O3A 96.06(11) . . ?
O3B Cu1 O3A 18.9(4) . . ?
C1 N1 C3 107.0(2) . . ?
C1 N1 Cu1 128.76(16) . . ?
C3 N1 Cu1 122.54(16) . . ?
C3 N2 C2 111.0(2) . . ?
C3 N2 H2N 123(2) . . ?
C2 N2 H2N 126(2) . . ?
C3 N3 C4 119.6(2) . . ?
C4 N4 Cu1 132.4(2) . . ?
C4 N4 H4N 110.0(17) . . ?
Cu1 N4 H4N 117.0(17) . . ?
C18 N5 C20 106.5(2) . . ?
C18 N5 Cu1 128.79(16) . . ?
C20 N5 Cu1 124.32(16) . . ?
C20 N6 C19 111.0(2) . . ?
C20 N6 H6N 124(2) . . ?
C19 N6 H6N 124(2) . . ?
C20 N7 C21 120.2(2) . . ?
C21 N8 Cu1 131.4(2) . . ?
C21 N8 H8N 110.8(18) . . ?
Cu1 N8 H8N 115.8(18) . . ?
O1 C1 N1 126.9(2) . . ?
O1 C1 C2 122.8(2) . . ?
N1 C1 C2 110.3(2) . . ?
N2 C2 C12 111.0(2) . . ?
N2 C2 C6 113.2(2) . . ?
C12 C2 C6 114.7(2) . . ?
N2 C2 C1 99.16(19) . . ?
C12 C2 C1 111.2(2) . . ?
C6 C2 C1 106.5(2) . . ?
N3 C3 N2 118.5(2) . . ?
N3 C3 N1 129.1(2) . . ?
N2 C3 N1 112.4(2) . . ?
N4 C4 N3 127.0(2) . . ?
N4 C4 C5 119.2(2) . . ?
N3 C4 C5 113.8(2) . . ?
C4 C5 H5A 109.5 . . ?
C4 C5 H5B 109.5 . . ?
H5A C5 H5B 109.5 . . ?
C4 C5 H5C 109.5 . . ?
H5A C5 H5C 109.5 . . ?
H5B C5 H5C 109.5 . . ?
C11 C6 C7 118.6(3) . . ?
C11 C6 C2 120.2(2) . . ?
C7 C6 C2 121.1(3) . . ?
C6 C7 C8 119.8(3) . . ?
C6 C7 H7 120.1 . . ?
C8 C7 H7 120.1 . . ?
C9 C8 C7 120.7(3) . . ?
C9 C8 H8 119.6 . . ?
C7 C8 H8 119.6 . . ?
C10 C9 C8 119.7(3) . . ?
C10 C9 H9 120.2 . . ?
C8 C9 H9 120.2 . . ?
C9 C10 C11 120.1(3) . . ?
C9 C10 H10 119.9 . . ?
C11 C10 H10 119.9 . . ?
C6 C11 C10 121.1(3) . . ?
C6 C11 H11 119.5 . . ?
C10 C11 H11 119.5 . . ?
C13 C12 C17 118.5(3) . . ?
C13 C12 C2 122.5(3) . . ?
C17 C12 C2 118.9(3) . . ?
C12 C13 C14 120.2(3) . . ?
C12 C13 H13 119.9 . . ?
C14 C13 H13 119.9 . . ?
C15 C14 C13 121.0(3) . . ?
C15 C14 H14 119.5 . . ?
C13 C14 H14 119.5 . . ?
C14 C15 C16 119.6(3) . . ?
C14 C15 H15 120.2 . . ?
C16 C15 H15 120.2 . . ?
C15 C16 C17 120.1(4) . . ?
C15 C16 H16 119.9 . . ?
C17 C16 H16 119.9 . . ?
C12 C17 C16 120.6(3) . . ?
C12 C17 H17 119.7 . . ?
C16 C17 H17 119.7 . . ?
O2 C18 N5 127.6(2) . . ?
O2 C18 C19 122.2(2) . . ?
N5 C18 C19 110.1(2) . . ?
N6 C19 C29 113.4(2) . . ?
N6 C19 C23 111.1(2) . . ?
C29 C19 C23 116.0(2) . . ?
N6 C19 C18 99.52(19) . . ?
C29 C19 C18 106.9(2) . . ?
C23 C19 C18 108.4(2) . . ?
N7 C20 N6 118.8(2) . . ?
N7 C20 N5 128.4(2) . . ?
N6 C20 N5 112.8(2) . . ?
N8 C21 N7 127.1(2) . . ?
N8 C21 C22 119.7(2) . . ?
N7 C21 C22 113.1(2) . . ?
C21 C22 H22A 109.5 . . ?
C21 C22 H22B 109.5 . . ?
H22A C22 H22B 109.5 . . ?
C21 C22 H22C 109.5 . . ?
H22A C22 H22C 109.5 . . ?
H22B C22 H22C 109.5 . . ?
C28 C23 C24 118.2(3) . . ?
C28 C23 C19 123.7(2) . . ?
C24 C23 C19 118.1(3) . . ?
C25 C24 C23 120.9(3) . . ?
C25 C24 H24 119.6 . . ?
C23 C24 H24 119.6 . . ?
C24 C25 C26 120.2(3) . . ?
C24 C25 H25 119.9 . . ?
C26 C25 H25 119.9 . . ?
C27 C26 C25 119.3(3) . . ?
C27 C26 H26 120.4 . . ?
C25 C26 H26 120.4 . . ?
C26 C27 C28 120.8(3) . . ?
C26 C27 H27 119.6 . . ?
C28 C27 H27 119.6 . . ?
C23 C28 C27 120.6(3) . . ?
C23 C28 H28 119.7 . . ?
C27 C28 H28 119.7 . . ?
C34 C29 C30 118.4(3) . . ?
C34 C29 C19 121.7(3) . . ?
C30 C29 C19 119.7(2) . . ?
C31 C30 C29 120.2(3) . . ?
C31 C30 H30 119.9 . . ?
C29 C30 H30 119.9 . . ?
C32 C31 C30 120.1(4) . . ?
C32 C31 H31 120.0 . . ?
C30 C31 H31 120.0 . . ?
C33 C32 C31 120.2(4) . . ?
C33 C32 H32 119.9 . . ?
C31 C32 H32 119.9 . . ?
C32 C33 C34 120.2(4) . . ?
C32 C33 H33 119.9 . . ?
C34 C33 H33 119.9 . . ?
C29 C34 C33 121.0(3) . . ?
C29 C34 H34 119.5 . . ?
C33 C34 H34 119.5 . . ?
O3A S1A C36A 108.4(2) . . ?
O3A S1A C35A 100.8(2) . . ?
C36A S1A C35A 100.6(3) . . ?
S1A O3A Cu1 116.9(2) . . ?
O3B S1B C36B 122.2(10) . . ?
O3B S1B C35B 100.4(9) . . ?
C36B S1B C35B 77.0(8) . . ?
S1B O3B Cu1 121.3(9) . . ?
S1B C35B H35D 109.5 . . ?
S1B C35B H35E 109.5 . . ?
H35D C35B H35E 109.5 . . ?
S1B C35B H35F 109.5 . . ?
H35D C35B H35F 109.5 . . ?
H35E C35B H35F 109.5 . . ?
S1B C36B H36D 109.5 . . ?
S1B C36B H36E 109.5 . . ?
H36D C36B H36E 109.5 . . ?
S1B C36B H36F 109.5 . . ?
H36D C36B H36F 109.5 . . ?
H36E C36B H36F 109.5 . . ?

loop_
_geom_bond_atom_site_label_1
_geom_bond_atom_site_label_2
_geom_bond_distance
_geom_bond_site_symmetry_2
_geom_bond_publ_flag
Cu1 N4 1.919(2) . ?
Cu1 N8 1.928(2) . ?
Cu1 N5 2.034(2) . ?
Cu1 N1 2.049(2) . ?
Cu1 O3B 2.342(18) . ?
Cu1 O3A 2.409(3) . ?
O1 C1 1.225(3) . ?
O2 C18 1.225(3) . ?
N1 C1 1.367(3) . ?
N1 C3 1.376(3) . ?
N2 C3 1.349(3) . ?
N2 C2 1.459(3) . ?
N2 H2N 0.834(17) . ?
N3 C3 1.330(3) . ?
N3 C4 1.366(3) . ?
N4 C4 1.283(3) . ?
N4 H4N 0.96(3) . ?
N5 C18 1.375(3) . ?
N5 C20 1.379(3) . ?
N6 C20 1.339(3) . ?
N6 C19 1.454(3) . ?
N6 H6N 0.822(17) . ?
N7 C20 1.335(3) . ?
N7 C21 1.368(3) . ?
N8 C21 1.283(3) . ?
N8 H8N 0.85(3) . ?
C1 C2 1.552(3) . ?
C2 C12 1.534(4) . ?
C2 C6 1.535(4) . ?
C4 C5 1.504(3) . ?
C5 H5A 0.9600 . ?
C5 H5B 0.9600 . ?
C5 H5C 0.9600 . ?
C6 C11 1.383(4) . ?
C6 C7 1.391(4) . ?
C7 C8 1.394(4) . ?
C7 H7 0.9300 . ?
C8 C9 1.373(5) . ?
C8 H8 0.9300 . ?
C9 C10 1.371(5) . ?
C9 H9 0.9300 . ?
C10 C11 1.386(4) . ?
C10 H10 0.9300 . ?
C11 H11 0.9300 . ?
C12 C13 1.374(4) . ?
C12 C17 1.382(4) . ?
C13 C14 1.394(4) . ?
C13 H13 0.9300 . ?
C14 C15 1.347(5) . ?
C14 H14 0.9300 . ?
C15 C16 1.374(5) . ?
C15 H15 0.9300 . ?
C16 C17 1.385(5) . ?
C16 H16 0.9300 . ?
C17 H17 0.9300 . ?
C18 C19 1.545(3) . ?
C19 C29 1.528(4) . ?
C19 C23 1.536(4) . ?
C21 C22 1.503(3) . ?
C22 H22A 0.9600 . ?
C22 H22B 0.9600 . ?
C22 H22C 0.9600 . ?
C23 C28 1.386(4) . ?
C23 C24 1.388(4) . ?
C24 C25 1.377(4) . ?
C24 H24 0.9300 . ?
C25 C26 1.390(5) . ?
C25 H25 0.9300 . ?
C26 C27 1.361(5) . ?
C26 H26 0.9300 . ?
C27 C28 1.388(4) . ?
C27 H27 0.9300 . ?
C28 H28 0.9300 . ?
C29 C34 1.380(4) . ?
C29 C30 1.395(4) . ?
C30 C31 1.390(4) . ?
C30 H30 0.9300 . ?
C31 C32 1.378(6) . ?
C31 H31 0.9300 . ?
C32 C33 1.358(5) . ?
C32 H32 0.9300 . ?
C33 C34 1.389(5) . ?
C33 H33 0.9300 . ?
C34 H34 0.9300 . ?
S1A O3A 1.512(3) . ?
S1A C36A 1.723(6) . ?
S1A C35A 1.807(6) . ?
C35A H35A 0.9600 . ?
C35A H35B 0.9600 . ?
C35A H35C 0.9600 . ?
C36A H36A 0.9600 . ?
C36A H36B 0.9600 . ?
C36A H36C 0.9600 . ?
S1B O3B 1.475(17) . ?
S1B C36B 1.757(17) . ?
S1B C35B 1.962(17) . ?
C35B H35D 0.9600 . ?
C35B H35E 0.9600 . ?
C35B H35F 0.9600 . ?
C36B H36D 0.9600 . ?
C36B H36E 0.9600 . ?
C36B H36F 0.9600 . ?

loop_
_geom_hbond_atom_site_label_D
_geom_hbond_atom_site_label_H
_geom_hbond_atom_site_label_A
_geom_hbond_distance_DH
_geom_hbond_distance_HA
_geom_hbond_distance_DA
_geom_hbond_angle_DHA
_geom_hbond_site_symmetry_A
N4 H4N O2 0.96(3) 1.89(3) 2.738(3) 146(3) .
N2 H2N N3 0.834(17) 2.279(18) 3.110(3) 175(3) 7
N8 H8N O1 0.85(3) 2.07(3) 2.803(3) 145(2) .
N6 H6N N7 0.822(17) 2.221(18) 3.039(3) 173(3) 2_655

loop_
_geom_torsion_atom_site_label_1
_geom_torsion_atom_site_label_2
_geom_torsion_atom_site_label_3
_geom_torsion_atom_site_label_4
_geom_torsion
_geom_torsion_site_symmetry_1
_geom_torsion_site_symmetry_2
_geom_torsion_site_symmetry_3
_geom_torsion_site_symmetry_4
_geom_torsion_publ_flag
N4 Cu1 N1 C1 177.0(2) . . . . ?
N8 Cu1 N1 C1 3.6(2) . . . . ?
N5 Cu1 N1 C1 99.2(9) . . . . ?
O3B Cu1 N1 C1 -91.6(5) . . . . ?
O3A Cu1 N1 C1 -85.0(2) . . . . ?
N4 Cu1 N1 C3 -19.7(2) . . . . ?
N8 Cu1 N1 C3 167.0(2) . . . . ?
N5 Cu1 N1 C3 -97.5(9) . . . . ?
O3B Cu1 N1 C3 71.7(5) . . . . ?
O3A Cu1 N1 C3 78.4(2) . . . . ?
N8 Cu1 N4 C4 105.1(9) . . . . ?
N5 Cu1 N4 C4 -169.1(3) . . . . ?
N1 Cu1 N4 C4 15.7(3) . . . . ?
O3B Cu1 N4 C4 -62.6(5) . . . . ?
O3A Cu1 N4 C4 -79.8(3) . . . . ?
N4 Cu1 N5 C18 2.7(2) . . . . ?
N8 Cu1 N5 C18 176.1(2) . . . . ?
N1 Cu1 N5 C18 80.2(9) . . . . ?
O3B Cu1 N5 C18 -88.8(5) . . . . ?
O3A Cu1 N5 C18 -95.7(2) . . . . ?
N4 Cu1 N5 C20 174.9(2) . . . . ?
N8 Cu1 N5 C20 -11.7(2) . . . . ?
N1 Cu1 N5 C20 -107.6(9) . . . . ?
O3B Cu1 N5 C20 83.5(5) . . . . ?
O3A Cu1 N5 C20 76.6(2) . . . . ?
N4 Cu1 N8 C21 102.9(9) . . . . ?
N5 Cu1 N8 C21 16.7(3) . . . . ?
N1 Cu1 N8 C21 -168.2(2) . . . . ?
O3B Cu1 N8 C21 -89.5(5) . . . . ?
O3A Cu1 N8 C21 -72.3(3) . . . . ?
C3 N1 C1 O1 176.0(3) . . . . ?
Cu1 N1 C1 O1 -18.7(4) . . . . ?
C3 N1 C1 C2 -3.8(3) . . . . ?
Cu1 N1 C1 C2 161.54(17) . . . . ?
C3 N2 C2 C12 -118.7(2) . . . . ?
C3 N2 C2 C6 110.6(2) . . . . ?
C3 N2 C2 C1 -1.8(3) . . . . ?
O1 C1 C2 N2 -176.4(3) . . . . ?
N1 C1 C2 N2 3.4(3) . . . . ?
O1 C1 C2 C12 -59.5(3) . . . . ?
N1 C1 C2 C12 120.3(2) . . . . ?
O1 C1 C2 C6 66.0(3) . . . . ?
N1 C1 C2 C6 -114.2(2) . . . . ?
C4 N3 C3 N2 179.4(2) . . . . ?
C4 N3 C3 N1 -2.9(4) . . . . ?
C2 N2 C3 N3 177.7(2) . . . . ?
C2 N2 C3 N1 -0.4(3) . . . . ?
C1 N1 C3 N3 -175.1(3) . . . . ?
Cu1 N1 C3 N3 18.4(4) . . . . ?
C1 N1 C3 N2 2.7(3) . . . . ?
Cu1 N1 C3 N2 -163.77(18) . . . . ?
Cu1 N4 C4 N3 -6.5(5) . . . . ?
Cu1 N4 C4 C5 173.0(2) . . . . ?
C3 N3 C4 N4 -4.6(4) . . . . ?
C3 N3 C4 C5 175.9(2) . . . . ?
N2 C2 C6 C11 -175.8(2) . . . . ?
C12 C2 C6 C11 55.4(3) . . . . ?
C1 C2 C6 C11 -67.9(3) . . . . ?
N2 C2 C6 C7 -0.5(4) . . . . ?
C12 C2 C6 C7 -129.3(3) . . . . ?
C1 C2 C6 C7 107.4(3) . . . . ?
C11 C6 C7 C8 0.5(4) . . . . ?
C2 C6 C7 C8 -174.8(3) . . . . ?
C6 C7 C8 C9 -0.1(5) . . . . ?
C7 C8 C9 C10 -0.1(5) . . . . ?
C8 C9 C10 C11 -0.1(5) . . . . ?
C7 C6 C11 C10 -0.8(4) . . . . ?
C2 C6 C11 C10 174.6(3) . . . . ?
C9 C10 C11 C6 0.6(5) . . . . ?
N2 C2 C12 C13 -106.2(3) . . . . ?
C6 C2 C12 C13 23.7(4) . . . . ?
C1 C2 C12 C13 144.5(3) . . . . ?
N2 C2 C12 C17 70.9(3) . . . . ?
C6 C2 C12 C17 -159.2(3) . . . . ?
C1 C2 C12 C17 -38.4(3) . . . . ?
C17 C12 C13 C14 -1.1(4) . . . . ?
C2 C12 C13 C14 176.1(2) . . . . ?
C12 C13 C14 C15 1.1(5) . . . . ?
C13 C14 C15 C16 -0.1(5) . . . . ?
C14 C15 C16 C17 -0.8(6) . . . . ?
C13 C12 C17 C16 0.1(5) . . . . ?
C2 C12 C17 C16 -177.1(3) . . . . ?
C15 C16 C17 C12 0.8(6) . . . . ?
C20 N5 C18 O2 -177.4(3) . . . . ?
Cu1 N5 C18 O2 -4.0(4) . . . . ?
C20 N5 C18 C19 1.3(3) . . . . ?
Cu1 N5 C18 C19 174.64(16) . . . . ?
C20 N6 C19 C29 -111.5(3) . . . . ?
C20 N6 C19 C23 115.7(2) . . . . ?
C20 N6 C19 C18 1.7(3) . . . . ?
O2 C18 C19 N6 177.0(2) . . . . ?
N5 C18 C19 N6 -1.8(3) . . . . ?
O2 C18 C19 C29 -64.9(3) . . . . ?
N5 C18 C19 C29 116.3(2) . . . . ?
O2 C18 C19 C23 60.9(3) . . . . ?
N5 C18 C19 C23 -117.9(2) . . . . ?
C21 N7 C20 N6 -177.8(2) . . . . ?
C21 N7 C20 N5 2.9(4) . . . . ?
C19 N6 C20 N7 179.5(2) . . . . ?
C19 N6 C20 N5 -1.1(3) . . . . ?
C18 N5 C20 N7 179.1(3) . . . . ?
Cu1 N5 C20 N7 5.4(4) . . . . ?
C18 N5 C20 N6 -0.2(3) . . . . ?
Cu1 N5 C20 N6 -173.90(17) . . . . ?
Cu1 N8 C21 N7 -14.7(4) . . . . ?
Cu1 N8 C21 C22 164.7(2) . . . . ?
C20 N7 C21 N8 1.1(4) . . . . ?
C20 N7 C21 C22 -178.3(2) . . . . ?
N6 C19 C23 C28 110.3(3) . . . . ?
C29 C19 C23 C28 -21.2(4) . . . . ?
C18 C19 C23 C28 -141.4(3) . . . . ?
N6 C19 C23 C24 -68.0(3) . . . . ?
C29 C19 C23 C24 160.5(2) . . . . ?
C18 C19 C23 C24 40.3(3) . . . . ?
C28 C23 C24 C25 1.7(4) . . . . ?
C19 C23 C24 C25 -179.9(3) . . . . ?
C23 C24 C25 C26 -0.4(5) . . . . ?
C24 C25 C26 C27 -1.0(6) . . . . ?
C25 C26 C27 C28 1.0(5) . . . . ?
C24 C23 C28 C27 -1.7(4) . . . . ?
C19 C23 C28 C27 -180.0(2) . . . . ?
C26 C27 C28 C23 0.3(5) . . . . ?
N6 C19 C29 C34 8.3(4) . . . . ?
C23 C19 C29 C34 138.6(3) . . . . ?
C18 C19 C29 C34 -100.4(3) . . . . ?
N6 C19 C29 C30 -177.7(2) . . . . ?
C23 C19 C29 C30 -47.3(3) . . . . ?
C18 C19 C29 C30 73.7(3) . . . . ?
C34 C29 C30 C31 -1.2(4) . . . . ?
C19 C29 C30 C31 -175.4(3) . . . . ?
C29 C30 C31 C32 0.6(5) . . . . ?
C30 C31 C32 C33 0.3(6) . . . . ?
C31 C32 C33 C34 -0.5(6) . . . . ?
C30 C29 C34 C33 1.0(5) . . . . ?
C19 C29 C34 C33 175.1(3) . . . . ?
C32 C33 C34 C29 -0.2(5) . . . . ?
C36A S1A O3A Cu1 86.2(3) . . . . ?
C35A S1A O3A Cu1 -168.6(2) . . . . ?
N4 Cu1 O3A S1A 100.6(2) . . . . ?
N8 Cu1 O3A S1A -79.9(2) . . . . ?
N5 Cu1 O3A S1A -166.3(2) . . . . ?
N1 Cu1 O3A S1A 14.1(2) . . . . ?
O3B Cu1 O3A S1A 34.5(13) . . . . ?
C36B S1B O3B Cu1 -87.0(13) . . . . ?
C35B S1B O3B Cu1 -168.1(10) . . . . ?
N4 Cu1 O3B S1B -147.1(11) . . . . ?
N8 Cu1 O3B S1B 34.3(11) . . . . ?
N5 Cu1 O3B S1B -53.7(12) . . . . ?
N1 Cu1 O3B S1B 127.3(11) . . . . ?
O3A Cu1 O3B S1B -31.9(7) . . . . ?
